data_7245795
loop_
_publ_author_name
'Weng, Zhibing'
'Zhou, Ying'
'Yue, Xin'
'Jiang, Feng'
'Guo, Wengang'

_publ_section_title
;
 Regioselective \a-addition of vinylogous \a-ketoester enolate in
 organocatalytic asymmetric Michael reactions: enantioselective synthesis
 of Rauhut--Currier type products
;
_journal_issue 49
_journal_name_full 'RSC Advances'
_journal_page_first 32056
_journal_page_last 32060
_journal_paper_doi 10.1039/D2RA06416B
_journal_volume 12
_journal_year 2022
_chemical_formula_sum 'C15 H16 Br N O5'
_chemical_formula_weight 370.20
_space_group_IT_number 2
_space_group_name_Hall '-P 1'
_space_group_name_H-M_alt 'P -1'
_symmetry_cell_setting triclinic
_symmetry_space_group_name_H-M 'P -1'
_atom_sites_solution_hydrogens geom
_atom_sites_solution_primary direct
_atom_sites_solution_secondary difmap
_audit_creation_method SHELXL-97
_audit_update_record
;
2017-03-08 deposited with the CCDC.	2022-10-28 downloaded from the CCDC.
;
_cell_angle_alpha 96.304(7)
_cell_angle_beta 112.149(8)
_cell_angle_gamma 105.649(8)
_cell_formula_units_Z 2
_cell_length_a 8.5887(8)
_cell_length_b 10.3821(10)
_cell_length_c 10.6032(8)
_cell_measurement_reflns_used 1680
_cell_measurement_temperature 293(2)
_cell_measurement_theta_max 25.6760
_cell_measurement_theta_min 4.1750
_cell_volume 819.19(15)
_computing_cell_refinement
;
CrysAlisPro, Agilent Technologies,
Version 1.171.36.28 (release 01-02-2013 CrysAlis171 .NET)
(compiled Feb  1 2013,16:14:44)
;
_computing_data_collection
;
CrysAlisPro, Agilent Technologies,
Version 1.171.36.28 (release 01-02-2013 CrysAlis171 .NET)
(compiled Feb  1 2013,16:14:44)
;
_computing_data_reduction
;
CrysAlisPro, Agilent Technologies,
Version 1.171.36.28 (release 01-02-2013 CrysAlis171 .NET)
(compiled Feb  1 2013,16:14:44)
;
_computing_molecular_graphics SHELXTL
_computing_publication_material SHELXTL
_computing_structure_refinement 'SHELXL-97 (Sheldrick, 1997)'
_computing_structure_solution 'SHELXS-97 (Sheldrick, 1990)'
_diffrn_ambient_temperature 293(2)
_diffrn_detector_area_resol_mean 10.4070
_diffrn_measured_fraction_theta_full 0.966
_diffrn_measured_fraction_theta_max 0.966
_diffrn_measurement_device_type 'Xcalibur, Atlas, Gemini ultra'
_diffrn_measurement_method '\w scans'
_diffrn_radiation_monochromator graphite
_diffrn_radiation_source 'fine-focus sealed tube'
_diffrn_radiation_type MoK\a
_diffrn_radiation_wavelength 0.71073
_diffrn_reflns_av_R_equivalents 0.0337
_diffrn_reflns_av_sigmaI/netI 0.0590
_diffrn_reflns_limit_h_max 11
_diffrn_reflns_limit_h_min -11
_diffrn_reflns_limit_k_max 9
_diffrn_reflns_limit_k_min -13
_diffrn_reflns_limit_l_max 13
_diffrn_reflns_limit_l_min -12
_diffrn_reflns_number 6669
_diffrn_reflns_theta_full 27.49
_diffrn_reflns_theta_max 27.49
_diffrn_reflns_theta_min 3.11
_diffrn_standards_number 6916
_exptl_absorpt_coefficient_mu 2.530
_exptl_absorpt_correction_T_max 1.00000
_exptl_absorpt_correction_T_min 0.57498
_exptl_absorpt_correction_type multi-scan
_exptl_absorpt_process_details
;
CrysAlisPro, Agilent Technologies,
Version 1.171.36.28 (release 01-02-2013 CrysAlis171 .NET)
(compiled Feb  1 2013,16:14:44)
Empirical absorption correction using spherical harmonics,
 implemented in SCALE3 ABSPACK scaling algorithm.
;
_exptl_crystal_colour colorless
_exptl_crystal_density_diffrn 1.501
_exptl_crystal_density_method 'not measured'
_exptl_crystal_description block
_exptl_crystal_F_000 376
_exptl_crystal_size_max 0.5
_exptl_crystal_size_mid 0.5
_exptl_crystal_size_min 0.3
_refine_diff_density_max 0.605
_refine_diff_density_min -0.747
_refine_diff_density_rms 0.077
_refine_ls_extinction_method none
_refine_ls_goodness_of_fit_ref 1.063
_refine_ls_hydrogen_treatment mixed
_refine_ls_matrix_type full
_refine_ls_number_parameters 201
_refine_ls_number_reflns 3617
_refine_ls_number_restraints 0
_refine_ls_restrained_S_all 1.063
_refine_ls_R_factor_all 0.0994
_refine_ls_R_factor_gt 0.0529
_refine_ls_shift/su_max 0.005
_refine_ls_shift/su_mean 0.000
_refine_ls_structure_factor_coef Fsqd
_refine_ls_weighting_details 'calc w=1/[\s^2^(Fo^2^)+(0.0484P)^2^+0.3348P] where P=(Fo^2^+2Fc^2^)/3'
_refine_ls_weighting_scheme calc
_refine_ls_wR_factor_gt 0.1111
_refine_ls_wR_factor_ref 0.1354
_reflns_number_gt 2247
_reflns_number_total 3617
_reflns_threshold_expression >2sigma(I)
_cod_data_source_file d2ra06416b2.cif
_cod_data_source_block gwg-1
_cod_original_cell_volume 819.19(13)
_cod_original_sg_symbol_H-M P-1
_cod_database_code 7245795

loop_
_symmetry_equiv_pos_as_xyz
'x, y, z'
'-x, -y, -z'

loop_
_atom_site_label
_atom_site_type_symbol
_atom_site_fract_x
_atom_site_fract_y
_atom_site_fract_z
_atom_site_U_iso_or_equiv
_atom_site_adp_type
_atom_site_occupancy
_atom_site_symmetry_multiplicity
_atom_site_calc_flag
_atom_site_refinement_flags
_atom_site_disorder_assembly
_atom_site_disorder_group
Br1 Br 0.12591(7) 0.37743(5) -0.38005(5) 0.0828(2) Uani 1 1 d . . .
C1 C 0.2439(5) 0.5044(4) -0.2032(4) 0.0519(10) Uani 1 1 d . . .
C2 C 0.3748(7) 0.6245(5) -0.1806(5) 0.0727(13) Uani 1 1 d . . .
H2 H 0.4064 0.6450 -0.2528 0.087 Uiso 1 1 calc R . .
C3 C 0.4603(6) 0.7156(5) -0.0518(4) 0.0673(13) Uani 1 1 d . . .
H3 H 0.5500 0.7971 -0.0376 0.081 Uiso 1 1 calc R . .
C4 C 0.4157(4) 0.6886(4) 0.0561(3) 0.0383(8) Uani 1 1 d . . .
C5 C 0.2838(6) 0.5677(4) 0.0306(4) 0.0648(12) Uani 1 1 d . . .
H5 H 0.2508 0.5471 0.1021 0.078 Uiso 1 1 calc R . .
C6 C 0.1974(6) 0.4747(5) -0.0988(5) 0.0724(13) Uani 1 1 d . . .
H6 H 0.1083 0.3926 -0.1135 0.087 Uiso 1 1 calc R . .
C7 C 0.5048(4) 0.7840(4) 0.2025(3) 0.0396(8) Uani 1 1 d . . .
H7 H 0.5468 0.7294 0.2695 0.048 Uiso 1 1 calc R . .
C8 C 0.6682(4) 0.9032(4) 0.2220(4) 0.0464(9) Uani 1 1 d . . .
H8A H 0.7558 0.8673 0.2091 0.056 Uiso 1 1 calc R . .
H8B H 0.6334 0.9555 0.1522 0.056 Uiso 1 1 calc R . .
C9 C 0.3721(4) 0.8352(3) 0.2374(3) 0.0365(8) Uani 1 1 d . . .
C10 C 0.3277(5) 0.8063(4) 0.3416(4) 0.0467(9) Uani 1 1 d . . .
H10 H 0.2453 0.8433 0.3531 0.056 Uiso 1 1 calc R . .
C11 C 0.3932(6) 0.7226(5) 0.4416(4) 0.0691(13) Uani 1 1 d . . .
H11A H 0.4681 0.6820 0.4157 0.104 Uiso 1 1 calc R . .
H11B H 0.2933 0.6512 0.4390 0.104 Uiso 1 1 calc R . .
H11C H 0.4605 0.7805 0.5347 0.104 Uiso 1 1 calc R . .
C12 C 0.2930(4) 0.9213(4) 0.1511(3) 0.0393(8) Uani 1 1 d . . .
C13 C 0.1521(5) 0.9707(4) 0.1744(4) 0.0421(8) Uani 1 1 d . . .
C14 C 0.0863(6) 1.1674(5) 0.2419(5) 0.0616(11) Uani 1 1 d . . .
H14A H -0.0323 1.1200 0.1674 0.074 Uiso 1 1 calc R . .
H14B H 0.0810 1.1607 0.3309 0.074 Uiso 1 1 calc R . .
C15 C 0.1468(9) 1.3111(6) 0.2375(7) 0.106(2) Uani 1 1 d . . .
H15A H 0.2658 1.3564 0.3094 0.159 Uiso 1 1 calc R . .
H15B H 0.0683 1.3552 0.2527 0.159 Uiso 1 1 calc R . .
H15C H 0.1462 1.3167 0.1476 0.159 Uiso 1 1 calc R . .
N1 N 0.7483(4) 0.9948(4) 0.3650(4) 0.0548(9) Uani 1 1 d . . .
O1 O 0.7825(5) 0.9450(4) 0.4654(3) 0.0865(10) Uani 1 1 d . . .
O2 O 0.7724(6) 1.1159(4) 0.3740(4) 0.0964(11) Uani 1 1 d . . .
O3 O 0.3286(3) 0.9538(3) 0.0563(3) 0.0555(7) Uani 1 1 d . . .
O4 O 0.0036(4) 0.8951(3) 0.1422(3) 0.0680(8) Uani 1 1 d . . .
O5 O 0.2124(3) 1.1044(3) 0.2246(3) 0.0530(7) Uani 1 1 d . . .

loop_
_atom_site_aniso_label
_atom_site_aniso_U_11
_atom_site_aniso_U_22
_atom_site_aniso_U_33
_atom_site_aniso_U_23
_atom_site_aniso_U_13
_atom_site_aniso_U_12
Br1 0.0894(4) 0.0753(4) 0.0590(3) -0.0160(2) 0.0102(3) 0.0340(3)
C1 0.056(2) 0.047(2) 0.048(2) -0.0004(18) 0.0153(19) 0.024(2)
C2 0.094(4) 0.071(3) 0.053(2) 0.006(2) 0.043(3) 0.015(3)
C3 0.080(3) 0.058(3) 0.058(2) 0.000(2) 0.044(2) -0.003(2)
C4 0.0397(18) 0.040(2) 0.0424(18) 0.0095(15) 0.0209(16) 0.0190(16)
C5 0.083(3) 0.048(3) 0.059(2) 0.007(2) 0.042(2) 0.000(2)
C6 0.083(3) 0.048(3) 0.066(3) 0.000(2) 0.034(3) -0.005(2)
C7 0.0376(19) 0.045(2) 0.0399(18) 0.0096(16) 0.0189(16) 0.0152(17)
C8 0.0349(19) 0.059(2) 0.0438(19) -0.0005(17) 0.0205(16) 0.0121(18)
C9 0.0315(17) 0.042(2) 0.0356(17) 0.0050(15) 0.0166(15) 0.0101(15)
C10 0.042(2) 0.056(2) 0.046(2) 0.0106(18) 0.0231(18) 0.0165(18)
C11 0.083(3) 0.087(4) 0.061(3) 0.037(3) 0.043(3) 0.040(3)
C12 0.0322(18) 0.045(2) 0.0398(18) 0.0063(16) 0.0185(16) 0.0094(16)
C13 0.034(2) 0.048(2) 0.0438(19) 0.0100(17) 0.0165(16) 0.0135(18)
C14 0.063(3) 0.067(3) 0.069(3) 0.014(2) 0.031(2) 0.039(2)
C15 0.135(5) 0.067(4) 0.162(6) 0.045(4) 0.090(5) 0.058(4)
N1 0.0396(18) 0.065(3) 0.053(2) -0.0002(18) 0.0193(16) 0.0120(17)
O1 0.088(2) 0.103(3) 0.0489(18) 0.0074(18) 0.0138(17) 0.029(2)
O2 0.128(3) 0.060(2) 0.087(2) -0.0064(19) 0.048(2) 0.018(2)
O3 0.0601(17) 0.071(2) 0.0597(16) 0.0319(15) 0.0388(15) 0.0336(15)
O4 0.0411(16) 0.0622(19) 0.100(2) 0.0064(17) 0.0346(16) 0.0148(15)
O5 0.0470(15) 0.0500(17) 0.0659(17) 0.0086(13) 0.0261(13) 0.0212(13)

loop_
_atom_type_symbol
_atom_type_description
_atom_type_scat_dispersion_real
_atom_type_scat_dispersion_imag
_atom_type_scat_source
C C 0.0033 0.0016 'International Tables Vol C Tables 4.2.6.8 and 6.1.1.4'
H H 0.0000 0.0000 'International Tables Vol C Tables 4.2.6.8 and 6.1.1.4'
N N 0.0061 0.0033 'International Tables Vol C Tables 4.2.6.8 and 6.1.1.4'
O O 0.0106 0.0060 'International Tables Vol C Tables 4.2.6.8 and 6.1.1.4'
Br Br -0.2901 2.4595 'International Tables Vol C Tables 4.2.6.8 and 6.1.1.4'

loop_
_geom_angle_atom_site_label_1
_geom_angle_atom_site_label_2
_geom_angle_atom_site_label_3
_geom_angle
_geom_angle_site_symmetry_1
_geom_angle_site_symmetry_3
_geom_angle_publ_flag
C6 C1 C2 120.0(4) . . ?
C6 C1 Br1 119.4(3) . . ?
C2 C1 Br1 120.6(3) . . ?
C1 C2 C3 120.2(4) . . ?
C4 C3 C2 121.2(4) . . ?
C5 C4 C3 117.4(3) . . ?
C5 C4 C7 118.2(3) . . ?
C3 C4 C7 124.4(3) . . ?
C4 C5 C6 121.9(4) . . ?
C1 C6 C5 119.3(4) . . ?
C9 C7 C8 111.6(3) . . ?
C9 C7 C4 111.5(3) . . ?
C8 C7 C4 112.0(3) . . ?
N1 C8 C7 110.2(3) . . ?
C10 C9 C12 119.7(3) . . ?
C10 C9 C7 123.5(3) . . ?
C12 C9 C7 116.8(3) . . ?
C9 C10 C11 128.3(3) . . ?
O3 C12 C9 123.7(3) . . ?
O3 C12 C13 116.2(3) . . ?
C9 C12 C13 120.1(3) . . ?
O4 C13 O5 126.1(3) . . ?
O4 C13 C12 122.5(3) . . ?
O5 C13 C12 111.3(3) . . ?
C15 C14 O5 108.3(4) . . ?
O2 N1 O1 123.1(4) . . ?
O2 N1 C8 117.7(4) . . ?
O1 N1 C8 119.2(4) . . ?
C13 O5 C14 117.1(3) . . ?

loop_
_geom_bond_atom_site_label_1
_geom_bond_atom_site_label_2
_geom_bond_distance
_geom_bond_site_symmetry_2
_geom_bond_publ_flag
Br1 C1 1.893(4) . ?
C1 C6 1.350(5) . ?
C1 C2 1.361(6) . ?
C2 C3 1.373(6) . ?
C3 C4 1.371(5) . ?
C4 C5 1.363(5) . ?
C4 C7 1.528(5) . ?
C5 C6 1.386(6) . ?
C7 C9 1.523(4) . ?
C7 C8 1.527(5) . ?
C8 N1 1.490(5) . ?
C9 C10 1.337(4) . ?
C9 C12 1.461(5) . ?
C10 C11 1.488(5) . ?
C12 O3 1.212(4) . ?
C12 C13 1.524(4) . ?
C13 O4 1.196(4) . ?
C13 O5 1.311(4) . ?
C14 C15 1.454(7) . ?
C14 O5 1.463(4) . ?
N1 O2 1.204(5) . ?
N1 O1 1.206(4) . ?
